data_9003677
loop_
_publ_author_name
'Nelson, W. R.'
'Griffen, D. T.'

_publ_section_title
;
 Crystal chemistry of Zn-rich rhodonite ("fowlerite")
 Sample: 15-4024
 Note: this is a plausible typical cation distribution for "fowlerite"
;
_journal_name_full 'American Mineralogist'
_journal_page_first 969
_journal_page_last 983
_journal_paper_doi 10.2138/am.2005.1694
_journal_volume 90
_journal_year 2005
_chemical_formula_sum 'Ca1.001 Fe0.209 Mg0.13 Mn3.275 O15 Si5 Zn0.41'
_chemical_name_mineral Rhodonite
_space_group_IT_number 2
_symmetry_space_group_name_Hall '-P 1 (1/2*x+1/2*y,1/2*x-1/2*y,-z)'
_symmetry_space_group_name_H-M 'C -1'
_cell_angle_alpha 108.606
_cell_angle_beta 103.017
_cell_angle_gamma 82.482
_cell_formula_units_Z 4
_cell_length_a 9.7718
_cell_length_b 10.5084
_cell_length_c 12.2256
_cell_volume 1156.844
_database_code_amcsd 0003775
_exptl_crystal_density_diffrn 3.687
_cod_original_formula_sum 'Mn3.275 Fe.209 Ca1.001 Zn.41 Mg.13 Si5 O15'
_cod_database_code 9003677

loop_
_space_group_symop_operation_xyz
x,y,z
1/2+x,1/2+y,z
-x,-y,-z
1/2-x,1/2-y,-z

loop_
_atom_site_aniso_label
_atom_site_aniso_U_11
_atom_site_aniso_U_22
_atom_site_aniso_U_33
_atom_site_aniso_U_12
_atom_site_aniso_U_13
_atom_site_aniso_U_23
Mn1 0.00940 0.00760 0.00620 0.00230 0.00260 -0.00040
Fe1 0.00940 0.00760 0.00620 0.00230 0.00260 -0.00040
Ca1 0.00940 0.00760 0.00620 0.00230 0.00260 -0.00040
Mn2 0.00980 0.00990 0.00470 0.00150 0.00180 -0.00180
Ca2 0.00980 0.00990 0.00470 0.00150 0.00180 -0.00180
Fe2 0.00980 0.00990 0.00470 0.00150 0.00180 -0.00180
Mn3 0.00990 0.00860 0.00520 0.00180 0.00300 -0.00090
Ca3 0.00990 0.00860 0.00520 0.00180 0.00300 -0.00090
Fe3 0.00990 0.00860 0.00520 0.00180 0.00300 -0.00090
Mn4 0.01800 0.00950 0.00450 0.00150 -0.00060 -0.00300
Zn4 0.01800 0.00950 0.00450 0.00150 -0.00060 -0.00300
Mg4 0.01800 0.00950 0.00450 0.00150 -0.00060 -0.00300
Fe4 0.01800 0.00950 0.00450 0.00150 -0.00060 -0.00300
Ca5 0.01430 0.01900 0.01550 0.00860 0.00620 -0.00110
Mn5 0.01430 0.01900 0.01550 0.00860 0.00620 -0.00110
Fe5 0.01430 0.01900 0.01550 0.00860 0.00620 -0.00110
Si1 0.00770 0.00850 0.00400 0.00080 0.00120 -0.00160
Si2 0.00740 0.00730 0.00330 0.00130 0.00120 -0.00170
Si3 0.00740 0.00900 0.00260 0.00110 0.00070 -0.00050
Si4 0.00770 0.00910 0.00330 0.00220 0.00040 -0.00120
Si5 0.00750 0.00800 0.00290 0.00060 0.00140 -0.00030
OA1 0.00810 0.01270 0.00750 0.00180 0.00200 -0.00120
OA2 0.00610 0.01080 0.00860 0.00410 0.00210 0.00050
OA3 0.00850 0.01200 0.00750 0.00250 0.00160 -0.00270
OA4 0.00890 0.01220 0.00840 0.00430 0.00200 0.00080
OA5 0.01110 0.00850 0.00580 0.00210 0.00050 -0.00100
OA6 0.00960 0.00780 0.00950 0.00150 0.00150 -0.00100
OB1 0.01580 0.01270 0.00800 0.00220 0.00280 -0.00500
OB2 0.01380 0.01050 0.00480 0.00270 0.00150 -0.00450
OB3 0.01270 0.01670 0.00930 -0.00240 -0.00070 0.00090
OB4 0.01500 0.01460 0.00830 0.00080 0.00150 -0.00390
OC1 0.01360 0.01260 0.00130 -0.00030 0.00320 -0.00140
OC2 0.01320 0.02270 0.01290 0.01310 0.00050 -0.00470
OC3 0.01240 0.02120 0.00490 0.00510 0.00240 -0.00120
OC4 0.01040 0.01270 0.00630 0.00550 0.00260 -0.00170
OC5 0.00980 0.01130 0.00480 -0.00070 0.00190 -0.00130

loop_
_atom_site_label
_atom_site_fract_x
_atom_site_fract_y
_atom_site_fract_z
_atom_site_occupancy
_atom_site_U_iso_or_equiv
_atom_site_type_symbol
_atom_site_attached_hydrogens
Mn1 -0.00054 0.02902 0.14788 0.92100 0.00750 Mn 0
Fe1 -0.00054 0.02902 0.14788 0.04100 0.00750 Fe 0
Ca1 -0.00054 0.02902 0.14788 0.03800 0.00750 Ca 0
Mn2 0.00095 0.12814 0.44549 0.91000 0.00820 Mn 0
Ca2 0.00095 0.12814 0.44549 0.05000 0.00820 Ca 0
Fe2 0.00095 0.12814 0.44549 0.04100 0.00820 Fe 0
Mn3 0.01656 0.20355 0.73031 0.91000 0.00770 Mn 0
Ca3 0.01656 0.20355 0.73031 0.05000 0.00770 Ca 0
Fe3 0.01656 0.20355 0.73031 0.04100 0.00770 Fe 0
Mn4 0.05979 0.26466 0.02610 0.44000 0.01110 Mn 0
Zn4 0.05979 0.26466 0.02610 0.41000 0.01110 Zn 0
Mg4 0.05979 0.26466 0.02610 0.13000 0.01110 Mg 0
Fe4 0.05979 0.26466 0.02610 0.04100 0.01110 Fe 0
Ca5 0.99392 0.34520 0.29879 0.86300 0.01490 Ca 0
Mn5 0.99392 0.34520 0.29879 0.09400 0.01490 Mn 0
Fe5 0.99392 0.34520 0.29879 0.04500 0.01490 Fe 0
Si1 0.20460 0.45040 0.91100 1.00000 0.00690 Si 0
Si2 0.21250 0.36530 0.65440 1.00000 0.00590 Si 0
Si3 0.21540 0.57850 0.53170 1.00000 0.00650 Si 0
Si4 0.21200 0.50720 0.26380 1.00000 0.00660 Si 0
Si5 0.20440 0.70040 0.12490 1.00000 0.00630 Si 0
OA1 0.12720 0.07000 0.04070 1.00000 0.00960 O 0
OA2 0.11830 0.15830 0.32080 1.00000 0.00820 O 0
OA3 0.11530 0.92030 0.43510 1.00000 0.00930 O 0
OA4 0.12140 0.01330 0.73120 1.00000 0.00960 O 0
OA5 0.12950 0.79090 0.85440 1.00000 0.00860 O 0
OA6 0.09900 0.83280 0.13090 1.00000 0.00930 O 0
OB1 0.13050 0.32070 0.90350 1.00000 0.01190 O 0
OB2 0.12510 0.23420 0.61180 1.00000 0.00930 O 0
OB3 0.12520 0.70770 0.59460 1.00000 0.01510 O 0
OB4 0.12310 0.38020 0.18980 1.00000 0.01310 O 0
OC1 0.16870 0.46840 0.77770 1.00000 0.00940 O 0
OC2 0.16210 0.45380 0.56160 1.00000 0.01440 O 0
OC3 0.16380 0.54330 0.38970 1.00000 0.01240 O 0
OC4 0.15670 0.63960 0.21890 1.00000 0.00890 O 0
OC5 0.14580 0.59260 0.99530 1.00000 0.00930 O 0

loop_
_cod_changelog_entry_id
_cod_changelog_entry_author
_cod_changelog_entry_date
_cod_changelog_entry_text
1
;cod-tools version 3.8.0
Id: cif_guess_AMCSD_atom_types 9581 2023-05-17 12:35:41Z saulius
;
2023-05-23T09:17:52+03:00
;Derived atom types and hydrogen counts
from atom names that follow the AMCSD naming convention
(Wat == water, O-H == hydroxyl).
;

loop_
_cod_related_entry_id
_cod_related_entry_database
_cod_related_entry_code
1 AMCSD 0003775
